data_1512993
loop_
_publ_author_name
'Nader Hassan'
'Julia Stelzl'
'Peter Weinberger'
'Gabor Molnar'
'Azzedine Bousseksou'
'Frank Kubel'
'Kurt Mereiter'
'Roman Boca'
'Wolfgang Linert'

_publ_section_title
;
 Spectroscopic, structural and magnetic investigations of iron(II)
 complexes based on 1-isopropyl- and 1-isobutyl-substituted tetrazole
 ligands
;
_journal_name_full
;
Inorganica Chimica Acta
;
_journal_page_first 92
_journal_page_last 100
_journal_paper_doi 10.1016/j.ica.2012.10.007
_journal_volume 396
_journal_year 2013
_chemical_formula_sum 'C24 H48 B2 F8 N24 Ni'
_chemical_formula_weight 905.19
_space_group_IT_number 148
_symmetry_cell_setting rhombohedral
_symmetry_Int_Tables_number 148
_symmetry_space_group_name_Hall '-R 3'
_symmetry_space_group_name_H-M 'R -3 :H'
_cell_angle_alpha 90.00
_cell_angle_beta 90.00
_cell_angle_gamma 120.00
_cell_formula_units_Z 3
_cell_length_a 11.0211(10)
_cell_length_b 11.0211(10)
_cell_length_c 31.958(6)
_cell_volume 3361.7(8)
_cod_data_source_file ICA-2013-396-92-100-1.cif
_cod_data_source_block 1274rtfm
_cod_original_cell_volume 3361.71
_cod_original_sg_symbol_H-M 'R -3'
_cod_database_code 1512993

loop_
_symmetry_equiv_pos_site_id
_symmetry_equiv_pos_as_xyz
1 x,y,z
2 -y,x-y,z
3 -x+y,-x,z
4 2/3+x,1/3+y,1/3+z
5 2/3-y,1/3+x-y,1/3+z
6 2/3-x+y,1/3-x,1/3+z
7 1/3+x,2/3+y,2/3+z
8 1/3-y,2/3+x-y,2/3+z
9 1/3-x+y,2/3-x,2/3+z
10 -x,-y,-z
11 y,-x+y,-z
12 x-y,x,-z
13 2/3-x,1/3-y,1/3-z
14 2/3+y,1/3-x+y,1/3-z
15 2/3+x-y,1/3+x,1/3-z
16 1/3-x,2/3-y,2/3-z
17 1/3+y,2/3-x+y,2/3-z
18 1/3+x-y,2/3+x,2/3-z

loop_
_atom_site_label
_atom_site_type_symbol
_atom_site_fract_x
_atom_site_fract_y
_atom_site_fract_z
_atom_site_U_iso_or_equiv
Ni1 Ni 0.0000 0.0000 0.0000 0.02
N1 N -0.3153(4) -0.0144(5) 0.07730(12) 0.02
N2 N -0.2910(5) -0.1107(5) 0.09576(16) 0.02
N3 N -0.2068(5) -0.1282(5) 0.07130(15) 0.02
N4 N -0.1727(3) -0.0444(4) 0.03899(11) 0.02
C1 C -0.2435(4) 0.0199(4) 0.04238(12) 0.02
H1 H -0.2434 0.0822 0.0227 0.02
C2 C -0.4078(7) 0.0319(8) 0.09567(17) 0.02
H2 H -0.4214 0.0916 0.0757 0.02
C3 C -0.5495(11) -0.0987(14) 0.1056(4) 0.02
H3A H -0.5911 -0.1488 0.0802 0.02
H3B H -0.6105 -0.0707 0.1183 0.02
H3C H -0.5353 -0.1582 0.1245 0.02
C4 C -0.3392(11) 0.1139(10) 0.1350(3) 0.02
H4A H -0.2489 0.1920 0.1282 0.02
H4B H -0.3282 0.0543 0.1547 0.02
H4C H -0.3968 0.1474 0.1470 0.02
B1 B -0.3333 0.3333 0.0058(4) 0.02
F1 F -0.2637(5) 0.2681(5) -0.0064(2) 0.02
F2 F -0.3333 0.3333 0.0486(3) 0.02
